data_4129730
loop_
_publ_author_name
'Ronson, Tanya K.'
'Roberts, Derrick A.'
'Black, Samuel P.'
'Nitschke, Jonathan R.'

_publ_section_title
;
 Stacking Interactions Drive Selective Self-Assembly and Self-Sorting of
 Pyrene-Based M(II)4L6 Architectures.
;
_journal_issue 45
_journal_name_full 'Journal of the American Chemical Society'
_journal_page_first 14502
_journal_page_last 14512
_journal_paper_doi 10.1021/jacs.5b09920
_journal_volume 137
_journal_year 2015
_chemical_formula_moiety 'C88 H64 Co2 N12, 4(F6 Sb), 2(C6 H6), 4(C2 H3 N)'
_chemical_formula_sum 'C108 H88 Co2 F24 N16 Sb4'
_chemical_formula_weight 2670.80
_space_group_crystal_system monoclinic
_space_group_IT_number 14
_space_group_name_Hall '-P 2yn'
_space_group_name_H-M_alt 'P 1 21/n 1'
_atom_sites_solution_hydrogens geom
_audit_creation_method SHELXL-2013
_cell_angle_alpha 90
_cell_angle_beta 101.443(4)
_cell_angle_gamma 90
_cell_formula_units_Z 2
_cell_length_a 10.2268(9)
_cell_length_b 28.417(3)
_cell_length_c 18.6761(17)
_cell_measurement_reflns_used 9865
_cell_measurement_temperature 180(2)
_cell_measurement_theta_max 137.512
_cell_measurement_theta_min 5.743
_cell_volume 5319.7(9)
_computing_cell_refinement 'Bruker SAINT'
_computing_data_collection 'Bruker APEX2'
_computing_data_reduction 'Bruker SAINT'
_computing_structure_refinement 'SHELXL-2013 (Sheldrick, 2013)'
_computing_structure_solution 'SUPERFLIP (Palatinus & Chapuis, 2007)'
_diffrn_ambient_temperature 180(2)
_diffrn_measured_fraction_theta_full 0.974
_diffrn_measured_fraction_theta_max 0.974
_diffrn_measurement_device_type 'Bruker APEX-II CCD'
_diffrn_measurement_method '\f and \w scans'
_diffrn_radiation_monochromator graphite
_diffrn_radiation_source 'sealed tube'
_diffrn_radiation_type CuK\a
_diffrn_radiation_wavelength 1.54178
_diffrn_reflns_av_R_equivalents 0.0649
_diffrn_reflns_av_unetI/netI 0.0536
_diffrn_reflns_Laue_measured_fraction_full 0.974
_diffrn_reflns_Laue_measured_fraction_max 0.974
_diffrn_reflns_limit_h_max 12
_diffrn_reflns_limit_h_min -12
_diffrn_reflns_limit_k_max 33
_diffrn_reflns_limit_k_min -33
_diffrn_reflns_limit_l_max 22
_diffrn_reflns_limit_l_min -21
_diffrn_reflns_number 41346
_diffrn_reflns_point_group_measured_fraction_full 0.974
_diffrn_reflns_point_group_measured_fraction_max 0.974
_diffrn_reflns_theta_full 66.595
_diffrn_reflns_theta_max 66.593
_diffrn_reflns_theta_min 2.871
_diffrn_standards_number 0
_exptl_absorpt_coefficient_mu 11.177
_exptl_absorpt_correction_T_max 0.7531
_exptl_absorpt_correction_T_min 0.3813
_exptl_absorpt_correction_type multi-scan
_exptl_absorpt_process_details SADABS
_exptl_crystal_colour orange
_exptl_crystal_density_diffrn 1.667
_exptl_crystal_description block
_exptl_crystal_F_000 2644
_exptl_crystal_size_max 0.250
_exptl_crystal_size_mid 0.080
_exptl_crystal_size_min 0.070
_refine_diff_density_max 0.751
_refine_diff_density_min -0.597
_refine_diff_density_rms 0.100
_refine_ls_extinction_method none
_refine_ls_goodness_of_fit_ref 1.030
_refine_ls_hydrogen_treatment constr
_refine_ls_matrix_type full
_refine_ls_number_parameters 696
_refine_ls_number_reflns 9162
_refine_ls_number_restraints 6
_refine_ls_restrained_S_all 1.029
_refine_ls_R_factor_all 0.0735
_refine_ls_R_factor_gt 0.0503
_refine_ls_shift/su_max 0.001
_refine_ls_shift/su_mean 0.000
_refine_ls_structure_factor_coef Fsqd
_refine_ls_weighting_details
;
 w=1/[\s^2^(Fo^2^)+(0.0586P)^2^+13.2319P]
 where P=(Fo^2^+2Fc^2^)/3
;
_refine_ls_weighting_scheme calc
_refine_ls_wR_factor_gt 0.1214
_refine_ls_wR_factor_ref 0.1339
_reflns_Friedel_coverage 0.000
_reflns_number_gt 6979
_reflns_number_total 9162
_reflns_threshold_expression 'I > 2\s(I)'
_cod_data_source_file ja5b09920_si_009.cif
_cod_data_source_block jn1425
_cod_original_cell_volume 5319.6(8)
_cod_original_sg_symbol_H-M 'P 21/n'
_cod_database_code 4129730
_shelx_space_group_comment
;
The symmetry employed for this shelxl refinement is uniquely defined
by the following loop, which should always be used as a source of
symmetry information in preference to the above space-group names.
They are only intended as comments.
;
_shelx_estimated_absorpt_t_min 0.167
_shelx_estimated_absorpt_t_max 0.508
_shelxl_version_number 2013-2

loop_
_space_group_symop_operation_xyz
'x, y, z'
'-x+1/2, y+1/2, -z+1/2'
'-x, -y, -z'
'x-1/2, -y-1/2, z-1/2'

loop_
_atom_site_label
_atom_site_type_symbol
_atom_site_fract_x
_atom_site_fract_y
_atom_site_fract_z
_atom_site_U_iso_or_equiv
_atom_site_adp_type
_atom_site_occupancy
_atom_site_site_symmetry_order
_atom_site_calc_flag
_atom_site_refinement_flags_posn
_atom_site_refinement_flags_adp
_atom_site_refinement_flags_occupancy
_atom_site_disorder_assembly
_atom_site_disorder_group
Co1 Co 0.94269(8) 0.82617(3) -0.01991(4) 0.0317(2) Uani 1 1 d . . . . .
N1 N 1.0329(4) 0.82198(14) 0.0907(2) 0.0325(10) Uani 1 1 d . . . . .
N2 N 0.8401(4) 0.76648(13) 0.0179(2) 0.0312(9) Uani 1 1 d . . . . .
N3 N 0.9163(4) 0.22184(13) 0.0538(2) 0.0303(9) Uani 1 1 d . . . . .
N4 N 1.1336(4) 0.18109(14) 0.1326(2) 0.0350(10) Uani 1 1 d . . . . .
C1 C 1.1261(6) 0.85040(19) 0.1272(3) 0.0436(14) Uani 1 1 d . . . . .
H1 H 1.1537 0.8767 0.1025 0.052 Uiso 1 1 calc R U . . .
C2 C 1.1848(6) 0.8433(2) 0.2002(3) 0.0484(15) Uani 1 1 d . . . . .
H2 H 1.2506 0.8646 0.2246 0.058 Uiso 1 1 calc R U . . .
C3 C 1.1471(6) 0.8059(2) 0.2360(3) 0.0466(14) Uani 1 1 d . . . . .
H3 H 1.1869 0.8003 0.2858 0.056 Uiso 1 1 calc R U . . .
C4 C 1.0491(6) 0.77535(19) 0.1993(3) 0.0432(14) Uani 1 1 d . . . . .
H4 H 1.0203 0.7491 0.2235 0.052 Uiso 1 1 calc R U . . .
C5 C 0.9950(5) 0.78444(17) 0.1263(3) 0.0348(12) Uani 1 1 d . . . . .
C6 C 0.8882(5) 0.75567(17) 0.0844(3) 0.0343(12) Uani 1 1 d . . . . .
H6 H 0.8549 0.7292 0.1063 0.041 Uiso 1 1 calc R U . . .
C7 C 0.7332(5) 0.73870(17) -0.0227(3) 0.0312(11) Uani 1 1 d . . . . .
C8 C 0.6273(5) 0.76172(18) -0.0681(3) 0.0366(12) Uani 1 1 d . . . . .
H8 H 0.6274 0.7950 -0.0722 0.044 Uiso 1 1 calc R U . . .
C9 C 0.5227(5) 0.73589(18) -0.1070(3) 0.0363(12) Uani 1 1 d . . . . .
H9 H 0.4493 0.7515 -0.1366 0.044 Uiso 1 1 calc R U . . .
C10 C 0.5245(5) 0.68744(17) -0.1028(3) 0.0334(11) Uani 1 1 d . . . . .
H10 H 0.4528 0.6700 -0.1306 0.040 Uiso 1 1 calc R U . . .
C11 C 0.6295(5) 0.66362(17) -0.0587(3) 0.0313(11) Uani 1 1 d . . . . .
C12 C 0.7344(5) 0.68990(17) -0.0175(3) 0.0319(11) Uani 1 1 d . . . . .
H12 H 0.8059 0.6744 0.0139 0.038 Uiso 1 1 calc R U . . .
C13 C 0.6324(5) 0.61147(17) -0.0542(3) 0.0298(11) Uani 1 1 d . . . . .
C14 C 0.5931(5) 0.58425(17) -0.1172(3) 0.0314(11) Uani 1 1 d . . . . .
H14 H 0.5634 0.5995 -0.1628 0.038 Uiso 1 1 calc R U . . .
C15 C 0.5967(5) 0.53524(17) -0.1145(3) 0.0284(10) Uani 1 1 d . . . . .
C16 C 0.6391(4) 0.51250(16) -0.0461(3) 0.0265(10) Uani 1 1 d . . . . .
C17 C 0.6775(4) 0.54005(16) 0.0184(3) 0.0263(10) Uani 1 1 d . . . . .
C18 C 0.6737(5) 0.58897(16) 0.0128(3) 0.0285(11) Uani 1 1 d . . . . .
H18 H 0.6998 0.6074 0.0557 0.034 Uiso 1 1 calc R U . . .
C19 C 0.6428(4) 0.46251(16) -0.0422(2) 0.0251(10) Uani 1 1 d . . . . .
C20 C 0.6873(5) 0.43992(16) 0.0265(2) 0.0268(10) Uani 1 1 d . . . . .
C21 C 0.6941(5) 0.39113(16) 0.0284(3) 0.0290(11) Uani 1 1 d . . . . .
H21 H 0.7267 0.3759 0.0736 0.035 Uiso 1 1 calc R U . . .
C22 C 0.6543(5) 0.36379(16) -0.0345(3) 0.0293(11) Uani 1 1 d . . . . .
C23 C 0.6056(5) 0.38626(17) -0.1008(3) 0.0310(11) Uani 1 1 d . . . . .
H23 H 0.5745 0.3679 -0.1432 0.037 Uiso 1 1 calc R U . . .
C24 C 0.6015(5) 0.43536(16) -0.1059(3) 0.0283(11) Uani 1 1 d . . . . .
C25 C 0.7173(5) 0.51615(17) 0.0869(3) 0.0291(11) Uani 1 1 d . . . . .
H25 H 0.7406 0.5340 0.1305 0.035 Uiso 1 1 calc R U . . .
C26 C 0.7222(5) 0.46889(17) 0.0906(3) 0.0294(11) Uani 1 1 d . . . . .
H26 H 0.7494 0.4542 0.1369 0.035 Uiso 1 1 calc R U . . .
C27 C 0.5587(5) 0.50640(17) -0.1788(3) 0.0334(12) Uani 1 1 d . . . . .
H27 H 0.5323 0.5211 -0.2251 0.040 Uiso 1 1 calc R U . . .
C28 C 0.5599(5) 0.45911(17) -0.1747(3) 0.0311(11) Uani 1 1 d . . . . .
H28 H 0.5328 0.4411 -0.2179 0.037 Uiso 1 1 calc R U . . .
C29 C 0.6669(5) 0.31184(17) -0.0308(3) 0.0304(11) Uani 1 1 d . . . . .
C30 C 0.5671(5) 0.28226(17) -0.0679(3) 0.0328(11) Uani 1 1 d . . . . .
H30 H 0.4876 0.2956 -0.0954 0.039 Uiso 1 1 calc R U . . .
C31 C 0.5822(5) 0.23382(18) -0.0654(3) 0.0388(13) Uani 1 1 d . . . . .
H31 H 0.5129 0.2142 -0.0906 0.047 Uiso 1 1 calc R U . . .
C32 C 0.6978(5) 0.21387(18) -0.0263(3) 0.0364(12) Uani 1 1 d . . . . .
H32 H 0.7091 0.1807 -0.0255 0.044 Uiso 1 1 calc R U . . .
C33 C 0.7977(5) 0.24280(17) 0.0120(3) 0.0304(11) Uani 1 1 d . . . . .
C34 C 0.7833(5) 0.29125(16) 0.0091(3) 0.0307(11) Uani 1 1 d . . . . .
H34 H 0.8529 0.3107 0.0344 0.037 Uiso 1 1 calc R U . . .
C35 C 0.9531(5) 0.23531(17) 0.1196(3) 0.0355(12) Uani 1 1 d . . . . .
H35 H 0.9052 0.2594 0.1387 0.043 Uiso 1 1 calc R U . . .
C36 C 1.0704(5) 0.21339(17) 0.1662(3) 0.0348(12) Uani 1 1 d . . . . .
C37 C 1.1052(6) 0.2231(2) 0.2391(3) 0.0466(14) Uani 1 1 d . . . . .
H37 H 1.0586 0.2463 0.2608 0.056 Uiso 1 1 calc R U . . .
C38 C 1.2103(6) 0.1981(2) 0.2810(3) 0.0559(17) Uani 1 1 d . . . . .
H38 H 1.2379 0.2042 0.3318 0.067 Uiso 1 1 calc R U . . .
C39 C 1.2726(6) 0.1650(2) 0.2476(3) 0.0551(17) Uani 1 1 d . . . . .
H39 H 1.3437 0.1471 0.2751 0.066 Uiso 1 1 calc R U . . .
C40 C 1.2323(6) 0.1574(2) 0.1738(3) 0.0441(14) Uani 1 1 d . . . . .
H40 H 1.2774 0.1342 0.1513 0.053 Uiso 1 1 calc R U . . .
C41 C 0.6707(5) 0.3769(3) 0.2960(3) 0.092(3) Uani 1 1 d G . . . .
H41 H 0.5842 0.3685 0.3031 0.111 Uiso 1 1 calc R U . . .
C42 C 0.7549(7) 0.34257(19) 0.2773(3) 0.095(3) Uani 1 1 d G . . . .
H42 H 0.7260 0.3108 0.2717 0.114 Uiso 1 1 calc R U . . .
C43 C 0.8814(6) 0.3548(2) 0.2669(3) 0.088(3) Uani 1 1 d G . . . .
H43 H 0.9389 0.3313 0.2541 0.106 Uiso 1 1 calc R U . . .
C44 C 0.9237(5) 0.4013(3) 0.2751(3) 0.092(3) Uani 1 1 d G . . . .
H44 H 1.0101 0.4097 0.2679 0.111 Uiso 1 1 calc R U . . .
C45 C 0.8395(7) 0.43562(18) 0.2937(3) 0.094(3) Uani 1 1 d G . . . .
H45 H 0.8684 0.4674 0.2993 0.113 Uiso 1 1 calc R U . . .
C46 C 0.7130(6) 0.4234(2) 0.3042(3) 0.091(3) Uani 1 1 d G . . . .
H46 H 0.6554 0.4468 0.3169 0.109 Uiso 1 1 calc R U . . .
C47 C 0.0385(7) 0.5986(3) 0.1079(4) 0.0644(19) Uani 1 1 d . . . . .
C48 C 0.0629(8) 0.5556(3) 0.1466(7) 0.114(4) Uani 1 1 d . U . . .
H48A H 0.1533 0.5559 0.1764 0.172 Uiso 1 1 calc R U . . .
H48B H 0.0545 0.5294 0.1118 0.172 Uiso 1 1 calc R U . . .
H48C H -0.0020 0.5517 0.1783 0.172 Uiso 1 1 calc R U . . .
C49 C 0.0686(6) 0.3773(3) 0.1213(3) 0.0505(15) Uani 1 1 d . . . . .
C50 C 0.0604(6) 0.4258(2) 0.0987(4) 0.0598(17) Uani 1 1 d . . . . .
H50A H 0.1163 0.4308 0.0624 0.090 Uiso 1 1 calc R U . . .
H50B H 0.0916 0.4460 0.1411 0.090 Uiso 1 1 calc R U . . .
H50C H -0.0324 0.4336 0.0771 0.090 Uiso 1 1 calc R U . . .
C51 C 0.6868(7) 0.8871(2) 0.0047(3) 0.0480(15) Uani 1 1 d . . . . .
C52 C 0.5624(8) 0.9099(3) 0.0097(4) 0.082(2) Uani 1 1 d . . . . .
H52A H 0.4964 0.9039 -0.0350 0.122 Uiso 1 1 calc R U . . .
H52B H 0.5770 0.9438 0.0160 0.122 Uiso 1 1 calc R U . . .
H52C H 0.5297 0.8973 0.0518 0.122 Uiso 1 1 calc R U . . .
C53 C 1.0975(6) 0.9158(2) -0.0669(3) 0.0436(14) Uani 1 1 d . . . . .
C54 C 1.1560(7) 0.9553(2) -0.0995(4) 0.0619(18) Uani 1 1 d . . . . .
H54A H 1.1414 0.9510 -0.1526 0.093 Uiso 1 1 calc R U . . .
H54B H 1.2520 0.9568 -0.0794 0.093 Uiso 1 1 calc R U . . .
H54C H 1.1138 0.9847 -0.0885 0.093 Uiso 1 1 calc R U . . .
N5 N 0.0200(7) 0.6336(3) 0.0791(4) 0.089(2) Uani 1 1 d . . . . .
N6 N 0.0738(6) 0.3390(2) 0.1394(3) 0.0663(16) Uani 1 1 d . . . . .
N7 N 0.7813(5) 0.86915(16) -0.0020(3) 0.0430(11) Uani 1 1 d . . . . .
N8 N 1.0519(5) 0.88538(15) -0.0428(3) 0.0419(11) Uani 1 1 d . . . . .
Sb1 Sb 0.24716(7) 0.49433(2) 0.36478(3) 0.0516(3) Uani 0.845(3) 1 d . . P A 1
Sb2 Sb 0.22251(5) 0.34750(4) 0.73310(4) 0.0384(3) Uani 0.936(5) 1 d . . P B 1
F1 F 0.3108(7) 0.51910(18) 0.4566(3) 0.1172(19) Uani 1 1 d . . . A 1
F2 F 0.4081(5) 0.46506(17) 0.3658(3) 0.1079(17) Uani 1 1 d . . . A 1
F3 F 0.3095(7) 0.54664(16) 0.3232(3) 0.1156(19) Uani 1 1 d . . . A 1
F4 F 0.1822(6) 0.46840(19) 0.2720(3) 0.1140(19) Uani 1 1 d . . . A 1
F5 F 0.1876(5) 0.44048(14) 0.4080(3) 0.0838(13) Uani 1 1 d . . . A 1
F6 F 0.0803(7) 0.5233(2) 0.3635(4) 0.155(3) Uani 1 1 d . . . A 1
F7 F 0.0526(4) 0.32846(18) 0.7386(3) 0.1014(16) Uani 1 1 d . . . B 1
F8 F 0.1839(5) 0.40994(15) 0.7488(3) 0.0996(16) Uani 1 1 d . . . B 1
F9 F 0.1703(6) 0.3554(2) 0.6328(2) 0.1120(18) Uani 1 1 d . . . B 1
F10 F 0.3963(4) 0.36462(15) 0.7267(2) 0.0781(12) Uani 1 1 d . . . B 1
F11 F 0.2779(5) 0.33867(19) 0.8327(2) 0.1010(16) Uani 1 1 d . . . B 1
F12 F 0.2634(4) 0.28503(14) 0.7194(3) 0.0852(13) Uani 1 1 d . . . B 1
Sb1' Sb 0.1627(17) 0.4891(4) 0.3561(7) 0.222(5) Uiso 0.155(3) 1 d . . P A 2
Sb2' Sb 0.2154(14) 0.3658(9) 0.7189(9) 0.088(5) Uiso 0.064(5) 1 d . . P B 2

loop_
_atom_site_aniso_label
_atom_site_aniso_U_11
_atom_site_aniso_U_22
_atom_site_aniso_U_33
_atom_site_aniso_U_23
_atom_site_aniso_U_13
_atom_site_aniso_U_12
Co1 0.0406(5) 0.0249(4) 0.0304(4) 0.0028(3) 0.0092(4) 0.0003(3)
N1 0.040(2) 0.029(2) 0.029(2) -0.0025(18) 0.0109(19) -0.0029(18)
N2 0.041(2) 0.021(2) 0.034(2) 0.0012(17) 0.0106(19) 0.0014(17)
N3 0.037(2) 0.023(2) 0.031(2) 0.0027(17) 0.0067(18) 0.0001(17)
N4 0.039(3) 0.035(2) 0.032(2) 0.0094(19) 0.0086(19) -0.0032(19)
C1 0.049(3) 0.040(3) 0.043(3) -0.004(3) 0.014(3) -0.011(3)
C2 0.050(4) 0.051(4) 0.041(3) -0.009(3) 0.003(3) -0.008(3)
C3 0.044(3) 0.058(4) 0.033(3) -0.001(3) -0.003(3) 0.004(3)
C4 0.054(4) 0.040(3) 0.034(3) 0.008(2) 0.007(3) -0.001(3)
C5 0.041(3) 0.029(3) 0.035(3) 0.000(2) 0.011(2) -0.002(2)
C6 0.042(3) 0.028(3) 0.034(3) 0.004(2) 0.009(2) -0.003(2)
C7 0.035(3) 0.030(3) 0.030(3) 0.001(2) 0.011(2) -0.006(2)
C8 0.050(3) 0.029(3) 0.035(3) 0.007(2) 0.016(2) 0.005(2)
C9 0.044(3) 0.035(3) 0.031(3) 0.008(2) 0.008(2) 0.003(2)
C10 0.036(3) 0.033(3) 0.032(3) 0.004(2) 0.008(2) 0.000(2)
C11 0.036(3) 0.029(3) 0.032(3) 0.001(2) 0.015(2) -0.001(2)
C12 0.035(3) 0.029(3) 0.032(3) 0.004(2) 0.009(2) 0.002(2)
C13 0.028(3) 0.031(3) 0.032(3) 0.001(2) 0.009(2) -0.002(2)
C14 0.031(3) 0.035(3) 0.029(3) 0.003(2) 0.009(2) -0.003(2)
C15 0.024(2) 0.033(3) 0.028(3) 0.000(2) 0.007(2) -0.001(2)
C16 0.022(2) 0.029(2) 0.029(2) -0.001(2) 0.0064(19) -0.0013(19)
C17 0.019(2) 0.031(3) 0.030(3) -0.001(2) 0.0064(19) -0.0014(19)
C18 0.028(3) 0.028(3) 0.031(3) -0.004(2) 0.008(2) -0.004(2)
C19 0.024(2) 0.026(2) 0.027(2) 0.0005(19) 0.0075(19) 0.0006(19)
C20 0.025(2) 0.031(3) 0.025(2) -0.002(2) 0.0068(19) -0.005(2)
C21 0.027(3) 0.031(3) 0.029(3) 0.006(2) 0.004(2) -0.002(2)
C22 0.029(3) 0.027(2) 0.032(3) 0.000(2) 0.005(2) 0.000(2)
C23 0.029(3) 0.030(3) 0.033(3) -0.004(2) 0.004(2) -0.002(2)
C24 0.026(2) 0.031(3) 0.027(2) 0.000(2) 0.004(2) 0.000(2)
C25 0.029(3) 0.032(3) 0.025(2) -0.004(2) 0.003(2) -0.006(2)
C26 0.029(3) 0.035(3) 0.024(2) 0.002(2) 0.005(2) -0.001(2)
C27 0.038(3) 0.037(3) 0.023(2) 0.001(2) 0.002(2) 0.005(2)
C28 0.032(3) 0.037(3) 0.022(2) 0.001(2) 0.002(2) 0.001(2)
C29 0.036(3) 0.031(3) 0.026(2) 0.001(2) 0.010(2) -0.001(2)
C30 0.035(3) 0.033(3) 0.031(3) 0.001(2) 0.008(2) -0.001(2)
C31 0.041(3) 0.036(3) 0.038(3) -0.002(2) 0.005(2) -0.008(2)
C32 0.044(3) 0.028(3) 0.038(3) 0.001(2) 0.011(2) -0.002(2)
C33 0.032(3) 0.032(3) 0.029(3) 0.003(2) 0.009(2) 0.001(2)
C34 0.035(3) 0.028(3) 0.030(3) -0.001(2) 0.009(2) -0.002(2)
C35 0.046(3) 0.027(3) 0.035(3) 0.002(2) 0.013(2) 0.002(2)
C36 0.042(3) 0.032(3) 0.031(3) 0.007(2) 0.009(2) -0.009(2)
C37 0.056(4) 0.050(3) 0.033(3) 0.001(3) 0.007(3) -0.004(3)
C38 0.054(4) 0.078(5) 0.031(3) 0.013(3) -0.001(3) -0.011(3)
C39 0.043(3) 0.077(5) 0.044(4) 0.026(3) 0.004(3) 0.004(3)
C40 0.039(3) 0.045(3) 0.049(3) 0.016(3) 0.011(3) 0.003(3)
C41 0.072(6) 0.115(8) 0.092(7) 0.004(6) 0.020(5) -0.008(6)
C42 0.120(8) 0.105(7) 0.059(5) 0.009(5) 0.017(5) -0.014(6)
C43 0.089(7) 0.106(7) 0.067(5) 0.004(5) 0.009(5) -0.003(5)
C44 0.070(6) 0.141(9) 0.071(6) -0.016(6) 0.026(4) -0.014(6)
C45 0.103(7) 0.114(8) 0.061(5) -0.003(5) 0.007(5) -0.010(6)
C46 0.082(6) 0.127(8) 0.062(5) 0.008(5) 0.008(5) 0.037(6)
C47 0.042(4) 0.086(6) 0.062(5) -0.013(4) 0.001(3) -0.005(4)
C48 0.061(5) 0.064(5) 0.215(13) 0.006(7) 0.018(6) -0.005(4)
C49 0.038(3) 0.068(5) 0.044(4) -0.012(3) 0.007(3) -0.004(3)
C50 0.046(4) 0.066(4) 0.068(4) -0.003(3) 0.013(3) 0.003(3)
C51 0.058(4) 0.041(3) 0.046(4) -0.001(3) 0.014(3) 0.003(3)
C52 0.065(5) 0.107(6) 0.076(5) -0.004(5) 0.024(4) 0.027(5)
C53 0.050(3) 0.034(3) 0.048(3) 0.000(3) 0.011(3) 0.000(3)
C54 0.081(5) 0.043(4) 0.066(4) 0.008(3) 0.026(4) -0.009(3)
N5 0.058(4) 0.138(7) 0.064(4) 0.020(4) -0.002(3) 0.004(4)
N6 0.066(4) 0.072(4) 0.060(4) -0.004(3) 0.012(3) -0.005(3)
N7 0.051(3) 0.033(2) 0.048(3) 0.001(2) 0.017(2) 0.003(2)
N8 0.053(3) 0.029(2) 0.046(3) 0.003(2) 0.014(2) -0.004(2)
Sb1 0.0729(5) 0.0367(3) 0.0471(3) 0.0002(2) 0.0160(3) 0.0030(2)
Sb2 0.0382(3) 0.0419(5) 0.0345(3) -0.0071(2) 0.00600(17) -0.0054(2)
F1 0.187(6) 0.088(3) 0.071(3) -0.012(3) 0.013(3) -0.014(4)
F2 0.100(4) 0.080(3) 0.151(5) 0.003(3) 0.045(3) -0.004(3)
F3 0.194(6) 0.059(3) 0.096(4) 0.006(3) 0.036(4) -0.020(3)
F4 0.161(5) 0.116(4) 0.066(3) -0.024(3) 0.023(3) -0.048(4)
F5 0.093(3) 0.068(3) 0.099(3) 0.022(2) 0.039(3) 0.000(2)
F6 0.151(6) 0.143(5) 0.169(6) 0.000(5) 0.027(5) 0.098(5)
F7 0.056(3) 0.113(4) 0.143(5) -0.023(3) 0.038(3) -0.020(3)
F8 0.110(4) 0.059(3) 0.128(4) -0.027(3) 0.017(3) 0.022(2)
F9 0.132(5) 0.146(5) 0.047(3) 0.004(3) -0.010(3) -0.014(4)
F10 0.060(2) 0.082(3) 0.095(3) -0.014(2) 0.023(2) -0.019(2)
F11 0.126(4) 0.126(4) 0.046(2) -0.001(2) 0.005(3) 0.000(3)
F12 0.078(3) 0.060(2) 0.118(4) -0.028(2) 0.021(3) -0.003(2)

loop_
_atom_type_symbol
_atom_type_description
_atom_type_scat_dispersion_real
_atom_type_scat_dispersion_imag
_atom_type_scat_source
C C 0.0181 0.0091 'International Tables Vol C Tables 4.2.6.8 and 6.1.1.4'
H H 0.0000 0.0000 'International Tables Vol C Tables 4.2.6.8 and 6.1.1.4'
N N 0.0311 0.0180 'International Tables Vol C Tables 4.2.6.8 and 6.1.1.4'
Co Co -2.3653 3.6143 'International Tables Vol C Tables 4.2.6.8 and 6.1.1.4'
Sb Sb -0.0562 5.8946 'International Tables Vol C Tables 4.2.6.8 and 6.1.1.4'
F F 0.0727 0.0534 'International Tables Vol C Tables 4.2.6.8 and 6.1.1.4'

loop_
_geom_angle_atom_site_label_1
_geom_angle_atom_site_label_2
_geom_angle_atom_site_label_3
_geom_angle
_geom_angle_site_symmetry_1
_geom_angle_site_symmetry_3
N1 Co1 N4 170.16(17) . 3_765
N1 Co1 N8 95.62(17) . .
N4 Co1 N8 88.94(17) 3_765 .
N1 Co1 N7 94.67(17) . .
N4 Co1 N7 93.89(18) 3_765 .
N8 Co1 N7 91.84(18) . .
N1 Co1 N3 93.64(16) . 3_765
N4 Co1 N3 77.46(16) 3_765 3_765
N8 Co1 N3 91.93(17) . 3_765
N7 Co1 N3 170.50(17) . 3_765
N1 Co1 N2 77.46(15) . .
N4 Co1 N2 98.08(16) 3_765 .
N8 Co1 N2 172.98(17) . .
N7 Co1 N2 87.58(17) . .
N3 Co1 N2 89.74(15) 3_765 .
C1 N1 C5 118.1(5) . .
C1 N1 Co1 127.1(4) . .
C5 N1 Co1 114.7(3) . .
C6 N2 C7 119.1(4) . .
C6 N2 Co1 112.5(3) . .
C7 N2 Co1 128.3(3) . .
C35 N3 C33 117.2(4) . .
C35 N3 Co1 112.7(3) . 3_765
C33 N3 Co1 129.9(3) . 3_765
C40 N4 C36 117.2(5) . .
C40 N4 Co1 128.3(4) . 3_765
C36 N4 Co1 114.5(3) . 3_765
N1 C1 C2 122.8(5) . .
N1 C1 H1 118.6 . .
C2 C1 H1 118.6 . .
C3 C2 C1 119.2(5) . .
C3 C2 H2 120.4 . .
C1 C2 H2 120.4 . .
C2 C3 C4 119.5(5) . .
C2 C3 H3 120.3 . .
C4 C3 H3 120.3 . .
C5 C4 C3 118.3(5) . .
C5 C4 H4 120.9 . .
C3 C4 H4 120.9 . .
N1 C5 C4 122.1(5) . .
N1 C5 C6 115.7(4) . .
C4 C5 C6 122.1(5) . .
N2 C6 C5 119.2(5) . .
N2 C6 H6 120.4 . .
C5 C6 H6 120.4 . .
C12 C7 C8 120.3(5) . .
C12 C7 N2 121.0(4) . .
C8 C7 N2 118.7(4) . .
C9 C8 C7 119.8(5) . .
C9 C8 H8 120.1 . .
C7 C8 H8 120.1 . .
C8 C9 C10 120.1(5) . .
C8 C9 H9 119.9 . .
C10 C9 H9 119.9 . .
C9 C10 C11 121.2(5) . .
C9 C10 H10 119.4 . .
C11 C10 H10 119.4 . .
C10 C11 C12 118.8(4) . .
C10 C11 C13 121.6(4) . .
C12 C11 C13 119.7(4) . .
C7 C12 C11 119.7(5) . .
C7 C12 H12 120.1 . .
C11 C12 H12 120.1 . .
C18 C13 C14 119.1(4) . .
C18 C13 C11 120.5(4) . .
C14 C13 C11 120.3(4) . .
C15 C14 C13 121.4(4) . .
C15 C14 H14 119.3 . .
C13 C14 H14 119.3 . .
C14 C15 C16 119.2(4) . .
C14 C15 C27 122.5(4) . .
C16 C15 C27 118.3(4) . .
C15 C16 C19 120.0(4) . .
C15 C16 C17 119.6(4) . .
C19 C16 C17 120.4(4) . .
C18 C17 C16 119.1(4) . .
C18 C17 C25 122.5(4) . .
C16 C17 C25 118.4(4) . .
C13 C18 C17 121.6(4) . .
C13 C18 H18 119.2 . .
C17 C18 H18 119.2 . .
C24 C19 C16 120.2(4) . .
C24 C19 C20 120.1(4) . .
C16 C19 C20 119.7(4) . .
C21 C20 C19 118.5(4) . .
C21 C20 C26 123.2(4) . .
C19 C20 C26 118.3(4) . .
C20 C21 C22 121.9(4) . .
C20 C21 H21 119.0 . .
C22 C21 H21 119.0 . .
C23 C22 C21 118.9(4) . .
C23 C22 C29 120.6(4) . .
C21 C22 C29 120.4(4) . .
C22 C23 C24 121.2(4) . .
C22 C23 H23 119.4 . .
C24 C23 H23 119.4 . .
C23 C24 C19 119.2(4) . .
C23 C24 C28 121.9(4) . .
C19 C24 C28 118.8(4) . .
C26 C25 C17 121.3(4) . .
C26 C25 H25 119.4 . .
C17 C25 H25 119.4 . .
C25 C26 C20 121.9(4) . .
C25 C26 H26 119.0 . .
C20 C26 H26 119.0 . .
C28 C27 C15 121.4(4) . .
C28 C27 H27 119.3 . .
C15 C27 H27 119.3 . .
C27 C28 C24 121.2(4) . .
C27 C28 H28 119.4 . .
C24 C28 H28 119.4 . .
C30 C29 C34 118.2(4) . .
C30 C29 C22 121.9(4) . .
C34 C29 C22 119.8(4) . .
C31 C30 C29 121.1(5) . .
C31 C30 H30 119.5 . .
C29 C30 H30 119.5 . .
C32 C31 C30 120.2(5) . .
C32 C31 H31 119.9 . .
C30 C31 H31 119.9 . .
C31 C32 C33 119.5(5) . .
C31 C32 H32 120.3 . .
C33 C32 H32 120.3 . .
C34 C33 C32 120.3(5) . .
C34 C33 N3 120.4(4) . .
C32 C33 N3 119.3(4) . .
C33 C34 C29 120.6(4) . .
C33 C34 H34 119.7 . .
C29 C34 H34 119.7 . .
N3 C35 C36 119.6(5) . .
N3 C35 H35 120.2 . .
C36 C35 H35 120.2 . .
N4 C36 C37 123.2(5) . .
N4 C36 C35 115.0(4) . .
C37 C36 C35 121.6(5) . .
C36 C37 C38 118.5(6) . .
C36 C37 H37 120.7 . .
C38 C37 H37 120.7 . .
C39 C38 C37 118.4(6) . .
C39 C38 H38 120.8 . .
C37 C38 H38 120.8 . .
C38 C39 C40 119.6(6) . .
C38 C39 H39 120.2 . .
C40 C39 H39 120.2 . .
N4 C40 C39 123.0(6) . .
N4 C40 H40 118.5 . .
C39 C40 H40 118.5 . .
C42 C41 C46 120.0 . .
C42 C41 H41 120.0 . .
C46 C41 H41 120.0 . .
C43 C42 C41 120.0 . .
C43 C42 H42 120.0 . .
C41 C42 H42 120.0 . .
C42 C43 C44 120.0 . .
C42 C43 H43 120.0 . .
C44 C43 H43 120.0 . .
C43 C44 C45 120.0 . .
C43 C44 H44 120.0 . .
C45 C44 H44 120.0 . .
C46 C45 C44 120.0 . .
C46 C45 H45 120.0 . .
C44 C45 H45 120.0 . .
C45 C46 C41 120.0 . .
C45 C46 H46 120.0 . .
C41 C46 H46 120.0 . .
N5 C47 C48 177.7(9) . .
C47 C48 H48A 109.5 . .
C47 C48 H48B 109.5 . .
H48A C48 H48B 109.5 . .
C47 C48 H48C 109.5 . .
H48A C48 H48C 109.5 . .
H48B C48 H48C 109.5 . .
N6 C49 C50 179.2(7) . .
C49 C50 H50A 109.5 . .
C49 C50 H50B 109.5 . .
H50A C50 H50B 109.5 . .
C49 C50 H50C 109.5 . .
H50A C50 H50C 109.5 . .
H50B C50 H50C 109.5 . .
N7 C51 C52 177.3(7) . .
C51 C52 H52A 109.5 . .
C51 C52 H52B 109.5 . .
H52A C52 H52B 109.5 . .
C51 C52 H52C 109.5 . .
H52A C52 H52C 109.5 . .
H52B C52 H52C 109.5 . .
N8 C53 C54 179.1(7) . .
C53 C54 H54A 109.5 . .
C53 C54 H54B 109.5 . .
H54A C54 H54B 109.5 . .
C53 C54 H54C 109.5 . .
H54A C54 H54C 109.5 . .
H54B C54 H54C 109.5 . .
C51 N7 Co1 171.5(5) . .
C53 N8 Co1 167.9(5) . .
F2 Sb1 F1 90.7(3) . .
F2 Sb1 F3 89.2(3) . .
F1 Sb1 F3 89.8(2) . .
F2 Sb1 F4 89.1(3) . .
F1 Sb1 F4 179.3(2) . .
F3 Sb1 F4 90.9(2) . .
F2 Sb1 F5 89.6(2) . .
F1 Sb1 F5 89.8(2) . .
F3 Sb1 F5 178.7(3) . .
F4 Sb1 F5 89.5(2) . .
F2 Sb1 F6 178.9(3) . .
F1 Sb1 F6 89.9(3) . .
F3 Sb1 F6 91.7(3) . .
F4 Sb1 F6 90.3(3) . .
F5 Sb1 F6 89.5(3) . .
F7 Sb2 F11 90.5(3) . .
F7 Sb2 F12 88.1(2) . .
F11 Sb2 F12 88.6(2) . .
F7 Sb2 F8 92.2(2) . .
F11 Sb2 F8 90.2(2) . .
F12 Sb2 F8 178.7(2) . .
F7 Sb2 F9 90.3(3) . .
F11 Sb2 F9 178.6(3) . .
F12 Sb2 F9 90.3(2) . .
F8 Sb2 F9 91.0(3) . .
F7 Sb2 F10 178.0(2) . .
F11 Sb2 F10 89.7(2) . .
F12 Sb2 F10 89.84(19) . .
F8 Sb2 F10 89.8(2) . .
F9 Sb2 F10 89.5(2) . .

loop_
_geom_bond_atom_site_label_1
_geom_bond_atom_site_label_2
_geom_bond_distance
_geom_bond_site_symmetry_2
Co1 N1 2.091(4) .
Co1 N4 2.106(4) 3_765
Co1 N8 2.109(5) .
Co1 N7 2.132(5) .
Co1 N3 2.168(4) 3_765
Co1 N2 2.184(4) .
N1 C1 1.330(7) .
N1 C5 1.354(6) .
N2 C6 1.280(6) .
N2 C7 1.437(6) .
N3 C35 1.272(6) .
N3 C33 1.435(6) .
N3 Co1 2.168(4) 3_765
N4 C40 1.324(7) .
N4 C36 1.347(7) .
N4 Co1 2.106(4) 3_765
C1 C2 1.391(8) .
C1 H1 0.9500 .
C2 C3 1.354(8) .
C2 H2 0.9500 .
C3 C4 1.398(8) .
C3 H3 0.9500 .
C4 C5 1.389(7) .
C4 H4 0.9500 .
C5 C6 1.462(7) .
C6 H6 0.9500 .
C7 C12 1.390(7) .
C7 C8 1.398(7) .
C8 C9 1.379(7) .
C8 H8 0.9500 .
C9 C10 1.379(7) .
C9 H9 0.9500 .
C10 C11 1.393(7) .
C10 H10 0.9500 .
C11 C12 1.405(7) .
C11 C13 1.484(7) .
C12 H12 0.9500 .
C13 C18 1.394(7) .
C13 C14 1.400(7) .
C14 C15 1.394(7) .
C14 H14 0.9500 .
C15 C16 1.422(6) .
C15 C27 1.442(6) .
C16 C19 1.423(6) .
C16 C17 1.424(6) .
C17 C18 1.394(6) .
C17 C25 1.435(6) .
C18 H18 0.9500 .
C19 C24 1.410(6) .
C19 C20 1.427(6) .
C20 C21 1.388(7) .
C20 C26 1.438(6) .
C21 C22 1.399(7) .
C21 H21 0.9500 .
C22 C23 1.394(7) .
C22 C29 1.482(7) .
C23 C24 1.399(7) .
C23 H23 0.9500 .
C24 C28 1.438(6) .
C25 C26 1.345(7) .
C25 H25 0.9500 .
C26 H26 0.9500 .
C27 C28 1.346(7) .
C27 H27 0.9500 .
C28 H28 0.9500 .
C29 C30 1.395(7) .
C29 C34 1.401(7) .
C30 C31 1.385(7) .
C30 H30 0.9500 .
C31 C32 1.382(7) .
C31 H31 0.9500 .
C32 C33 1.393(7) .
C32 H32 0.9500 .
C33 C34 1.385(7) .
C34 H34 0.9500 .
C35 C36 1.473(7) .
C35 H35 0.9500 .
C36 C37 1.365(7) .
C37 C38 1.391(8) .
C37 H37 0.9500 .
C38 C39 1.356(9) .
C38 H38 0.9500 .
C39 C40 1.375(8) .
C39 H39 0.9500 .
C40 H40 0.9500 .
C41 C42 1.3900 .
C41 C46 1.3900 .
C41 H41 0.9500 .
C42 C43 1.3900 .
C42 H42 0.9500 .
C43 C44 1.3900 .
C43 H43 0.9500 .
C44 C45 1.3900 .
C44 H44 0.9500 .
C45 C46 1.3900 .
C45 H45 0.9500 .
C46 H46 0.9500 .
C47 N5 1.129(10) .
C47 C48 1.416(12) .
C48 H48A 0.9800 .
C48 H48B 0.9800 .
C48 H48C 0.9800 .
C49 N6 1.138(8) .
C49 C50 1.440(10) .
C50 H50A 0.9800 .
C50 H50B 0.9800 .
C50 H50C 0.9800 .
C51 N7 1.121(7) .
C51 C52 1.447(9) .
C52 H52A 0.9800 .
C52 H52B 0.9800 .
C52 H52C 0.9800 .
C53 N8 1.119(7) .
C53 C54 1.461(8) .
C54 H54A 0.9800 .
C54 H54B 0.9800 .
C54 H54C 0.9800 .
Sb1 F2 1.841(5) .
Sb1 F1 1.848(5) .
Sb1 F3 1.848(5) .
Sb1 F4 1.879(5) .
Sb1 F5 1.886(4) .
Sb1 F6 1.890(6) .
Sb2 F7 1.842(4) .
Sb2 F11 1.851(4) .
Sb2 F12 1.853(4) .
Sb2 F8 1.854(4) .
Sb2 F9 1.857(4) .
Sb2 F10 1.869(4) .

loop_
_geom_torsion_atom_site_label_1
_geom_torsion_atom_site_label_2
_geom_torsion_atom_site_label_3
_geom_torsion_atom_site_label_4
_geom_torsion
_geom_torsion_site_symmetry_1
C5 N1 C1 C2 -0.5(8) .
Co1 N1 C1 C2 -176.8(4) .
N1 C1 C2 C3 0.5(9) .
C1 C2 C3 C4 -0.6(9) .
C2 C3 C4 C5 0.9(9) .
C1 N1 C5 C4 0.8(8) .
Co1 N1 C5 C4 177.5(4) .
C1 N1 C5 C6 177.4(5) .
Co1 N1 C5 C6 -5.9(6) .
C3 C4 C5 N1 -1.0(8) .
C3 C4 C5 C6 -177.3(5) .
C7 N2 C6 C5 -178.7(4) .
Co1 N2 C6 C5 3.2(6) .
N1 C5 C6 N2 1.7(7) .
C4 C5 C6 N2 178.3(5) .
C6 N2 C7 C12 -42.1(7) .
Co1 N2 C7 C12 135.6(4) .
C6 N2 C7 C8 138.0(5) .
Co1 N2 C7 C8 -44.3(6) .
C12 C7 C8 C9 1.0(8) .
N2 C7 C8 C9 -179.2(5) .
C7 C8 C9 C10 -2.0(8) .
C8 C9 C10 C11 1.3(8) .
C9 C10 C11 C12 0.5(8) .
C9 C10 C11 C13 -179.7(5) .
C8 C7 C12 C11 0.8(8) .
N2 C7 C12 C11 -179.0(5) .
C10 C11 C12 C7 -1.5(8) .
C13 C11 C12 C7 178.7(5) .
C10 C11 C13 C18 -138.4(5) .
C12 C11 C13 C18 41.3(7) .
C10 C11 C13 C14 41.3(7) .
C12 C11 C13 C14 -138.9(5) .
C18 C13 C14 C15 -1.2(7) .
C11 C13 C14 C15 179.1(5) .
C13 C14 C15 C16 1.0(7) .
C13 C14 C15 C27 -179.0(5) .
C14 C15 C16 C19 179.7(4) .
C27 C15 C16 C19 -0.2(7) .
C14 C15 C16 C17 -0.2(7) .
C27 C15 C16 C17 179.8(4) .
C15 C16 C17 C18 -0.5(7) .
C19 C16 C17 C18 179.6(4) .
C15 C16 C17 C25 178.7(4) .
C19 C16 C17 C25 -1.2(7) .
C14 C13 C18 C17 0.4(7) .
C11 C13 C18 C17 -179.8(4) .
C16 C17 C18 C13 0.4(7) .
C25 C17 C18 C13 -178.8(5) .
C15 C16 C19 C24 -1.5(7) .
C17 C16 C19 C24 178.4(4) .
C15 C16 C19 C20 179.1(4) .
C17 C16 C19 C20 -1.0(7) .
C24 C19 C20 C21 2.7(7) .
C16 C19 C20 C21 -177.9(4) .
C24 C19 C20 C26 -176.9(4) .
C16 C19 C20 C26 2.5(7) .
C19 C20 C21 C22 -2.3(7) .
C26 C20 C21 C22 177.3(5) .
C20 C21 C22 C23 -0.5(7) .
C20 C21 C22 C29 178.1(5) .
C21 C22 C23 C24 2.9(7) .
C29 C22 C23 C24 -175.7(5) .
C22 C23 C24 C19 -2.5(7) .
C22 C23 C24 C28 175.8(5) .
C16 C19 C24 C23 -179.7(4) .
C20 C19 C24 C23 -0.4(7) .
C16 C19 C24 C28 2.0(7) .
C20 C19 C24 C28 -178.7(4) .
C18 C17 C25 C26 -178.9(5) .
C16 C17 C25 C26 1.9(7) .
C17 C25 C26 C20 -0.4(7) .
C21 C20 C26 C25 178.6(5) .
C19 C20 C26 C25 -1.8(7) .
C14 C15 C27 C28 -178.4(5) .
C16 C15 C27 C28 1.6(7) .
C15 C27 C28 C24 -1.1(8) .
C23 C24 C28 C27 -178.9(5) .
C19 C24 C28 C27 -0.7(7) .
C23 C22 C29 C30 -43.2(7) .
C21 C22 C29 C30 138.2(5) .
C23 C22 C29 C34 134.9(5) .
C21 C22 C29 C34 -43.7(7) .
C34 C29 C30 C31 0.2(8) .
C22 C29 C30 C31 178.3(5) .
C29 C30 C31 C32 -0.6(8) .
C30 C31 C32 C33 1.5(8) .
C31 C32 C33 C34 -2.0(8) .
C31 C32 C33 N3 178.7(5) .
C35 N3 C33 C34 50.9(7) .
Co1 N3 C33 C34 -123.2(4) 3_765
C35 N3 C33 C32 -129.8(5) .
Co1 N3 C33 C32 56.2(6) 3_765
C32 C33 C34 C29 1.5(8) .
N3 C33 C34 C29 -179.1(4) .
C30 C29 C34 C33 -0.6(7) .
C22 C29 C34 C33 -178.8(5) .
C33 N3 C35 C36 177.1(4) .
Co1 N3 C35 C36 -7.9(6) 3_765
C40 N4 C36 C37 1.3(8) .
Co1 N4 C36 C37 179.9(4) 3_765
C40 N4 C36 C35 -174.1(4) .
Co1 N4 C36 C35 4.4(5) 3_765
N3 C35 C36 N4 2.6(7) .
N3 C35 C36 C37 -172.9(5) .
N4 C36 C37 C38 -0.5(8) .
C35 C36 C37 C38 174.7(5) .
C36 C37 C38 C39 -0.7(9) .
C37 C38 C39 C40 1.1(9) .
C36 N4 C40 C39 -0.9(8) .
Co1 N4 C40 C39 -179.3(4) 3_765
C38 C39 C40 N4 -0.3(9) .
C46 C41 C42 C43 0.0 .
C41 C42 C43 C44 0.0 .
C42 C43 C44 C45 0.0 .
C43 C44 C45 C46 0.0 .
C44 C45 C46 C41 0.0 .
C42 C41 C46 C45 0.0 .
